data_2209754
loop_
_publ_author_name
'Li, Zheng-Qiu'
'Sheng, Xi-Jun'
'Zuo, Na'
'Ren, Qing-Yun'
'He, Hong-Wu'

_publ_section_title
;
 5,5-Dimethyl-2-(naphthalen-1-yloxy)-1,3,2-dioxaphosphinane 2-oxide
;
_journal_coeditor_code BI2042
_journal_issue 8
_journal_name_full 'Acta Crystallographica Section E'
_journal_page_first o3501
_journal_page_last o3502
_journal_paper_doi 10.1107/S1600536806028431
_journal_volume 62
_journal_year 2006
_chemical_formula_iupac 'C15 H17 O4 P'
_chemical_formula_moiety 'C15 H17 O4 P'
_chemical_formula_sum 'C15 H17 O4 P'
_chemical_formula_weight 292.26
_chemical_melting_point 395
_chemical_name_systematic
;
5,5-Dimethyl-2-(naphthalen-1-yloxy)-1,3,2-dioxaphosphinane 2-oxide
;
_space_group_IT_number 4
_symmetry_cell_setting monoclinic
_symmetry_space_group_name_Hall 'P 2yb'
_symmetry_space_group_name_H-M 'P 1 21 1'
_atom_sites_solution_hydrogens geom
_atom_sites_solution_primary direct
_atom_sites_solution_secondary difmap
_cell_angle_alpha 90.00
_cell_angle_beta 99.834(2)
_cell_angle_gamma 90.00
_cell_formula_units_Z 2
_cell_length_a 6.6577(11)
_cell_length_b 9.2835(15)
_cell_length_c 12.1075(19)
_cell_measurement_reflns_used 3167
_cell_measurement_temperature 292(2)
_cell_measurement_theta_max 27.05
_cell_measurement_theta_min 2.78
_cell_volume 737.3(2)
_computing_cell_refinement SMART
_computing_data_collection 'SMART (Bruker, 2000)'
_computing_data_reduction 'SAINT (Bruker, 2000)'
_computing_molecular_graphics SHELXTL
_computing_publication_material SHELXTL
_computing_structure_refinement SHELXTL
_computing_structure_solution 'SHELXTL (Bruker, 1997)'
_diffrn_ambient_temperature 292(2)
_diffrn_measured_fraction_theta_full 0.986
_diffrn_measured_fraction_theta_max 0.986
_diffrn_measurement_device_type 'Bruker SMART CCD'
_diffrn_measurement_method '\f and \w'
_diffrn_radiation_monochromator graphite
_diffrn_radiation_source 'fine-focus sealed tube'
_diffrn_radiation_type MoK\a
_diffrn_radiation_wavelength 0.71073
_diffrn_reflns_av_R_equivalents 0.0166
_diffrn_reflns_av_sigmaI/netI 0.0302
_diffrn_reflns_limit_h_max 8
_diffrn_reflns_limit_h_min -8
_diffrn_reflns_limit_k_max 11
_diffrn_reflns_limit_k_min -11
_diffrn_reflns_limit_l_max 15
_diffrn_reflns_limit_l_min -13
_diffrn_reflns_number 5570
_diffrn_reflns_theta_full 27.50
_diffrn_reflns_theta_max 27.50
_diffrn_reflns_theta_min 1.71
_diffrn_standards_number 0
_exptl_absorpt_coefficient_mu 0.196
_exptl_absorpt_correction_T_max 0.9807
_exptl_absorpt_correction_T_min 0.9618
_exptl_absorpt_correction_type none
_exptl_absorpt_process_details '(SADABS; Bruker, 2000)'
_exptl_crystal_colour colorless
_exptl_crystal_density_diffrn 1.316
_exptl_crystal_density_method 'not measured'
_exptl_crystal_description block
_exptl_crystal_F_000 308
_exptl_crystal_size_max 0.20
_exptl_crystal_size_mid 0.20
_exptl_crystal_size_min 0.10
_refine_diff_density_max 0.337
_refine_diff_density_min -0.132
_refine_ls_abs_structure_details 'Flack (1983), 1483 Friedel pairs'
_refine_ls_abs_structure_Flack 0.05(11)
_refine_ls_extinction_method none
_refine_ls_goodness_of_fit_ref 1.116
_refine_ls_hydrogen_treatment constr
_refine_ls_matrix_type full
_refine_ls_number_parameters 183
_refine_ls_number_reflns 3257
_refine_ls_number_restraints 1
_refine_ls_restrained_S_all 1.116
_refine_ls_R_factor_all 0.0516
_refine_ls_R_factor_gt 0.0480
_refine_ls_shift/su_max 0.007
_refine_ls_shift/su_mean 0.001
_refine_ls_structure_factor_coef Fsqd
_refine_ls_weighting_details 'calc w=1/[\s^2^(Fo^2^)+(0.0573P)^2^+0.0777P] where P=(Fo^2^+2Fc^2^)/3'
_refine_ls_weighting_scheme calc
_refine_ls_wR_factor_gt 0.1130
_refine_ls_wR_factor_ref 0.1156
_reflns_number_gt 3015
_reflns_number_total 3257
_reflns_threshold_expression I>2\s(I)
_cod_data_source_file bi2042.cif
_cod_data_source_block I
_cod_original_sg_symbol_H-M 'P 21'
_cod_database_code 2209754
_cod_database_fobs_code 2209754

loop_
_symmetry_equiv_pos_as_xyz
'x, y, z'
'-x, y+1/2, -z'

loop_
_atom_site_type_symbol
_atom_site_label
_atom_site_fract_x
_atom_site_fract_y
_atom_site_fract_z
_atom_site_U_iso_or_equiv
_atom_site_adp_type
_atom_site_calc_flag
_atom_site_refinement_flags
_atom_site_occupancy
P P1 0.69614(9) 0.02639(8) 0.90441(5) 0.04956(17) Uani d . 1
O O4 0.5833(2) -0.0481(2) 0.99221(14) 0.0557(4) Uani d . 1
O O1 0.5587(3) 0.15861(19) 0.85522(13) 0.0577(5) Uani d . 1
C C10 0.4328(3) 0.2190(2) 0.66460(18) 0.0447(5) Uani d . 1
O O2 0.7465(3) -0.0743(2) 0.82254(16) 0.0763(6) Uani d . 1
C C12 0.5585(4) 0.0314(4) 1.09267(19) 0.0588(6) Uani d . 1
H H12A 0.5025 -0.0322 1.1432 0.071 Uiso calc R 1
H H12B 0.4622 0.1094 1.0722 0.071 Uiso calc R 1
O O3 0.8816(3) 0.1074(2) 0.97359(15) 0.0630(5) Uani d . 1
C C13 0.7587(4) 0.0932(3) 1.1527(2) 0.0569(6) Uani d . 1
C C9 0.4030(4) 0.1477(2) 0.76237(19) 0.0470(5) Uani d . 1
C C11 0.8471(4) 0.1893(3) 1.0715(2) 0.0627(7) Uani d . 1
H H11A 0.7538 0.2680 1.0478 0.075 Uiso calc R 1
H H11B 0.9750 0.2301 1.1088 0.075 Uiso calc R 1
C C6 0.0917(4) 0.1412(3) 0.5809(3) 0.0692(8) Uani d . 1
H H6 -0.0139 0.1372 0.5198 0.083 Uiso calc R 1
C C5 0.2730(4) 0.2165(3) 0.5708(2) 0.0539(6) Uani d . 1
C C8 0.2255(4) 0.0790(3) 0.7703(2) 0.0618(7) Uani d . 1
H H8 0.2082 0.0350 0.8370 0.074 Uiso calc R 1
C C3 0.4757(6) 0.3626(4) 0.4675(3) 0.0828(10) Uani d . 1
H H3 0.4905 0.4110 0.4022 0.099 Uiso calc R 1
C C14 0.9084(5) -0.0268(4) 1.1967(3) 0.0772(9) Uani d . 1
H H14A 0.9360 -0.0842 1.1351 0.116 Uiso calc R 1
H H14B 0.8500 -0.0864 1.2478 0.116 Uiso calc R 1
H H14C 1.0331 0.0148 1.2350 0.116 Uiso calc R 1
C C1 0.6131(4) 0.2947(3) 0.6554(2) 0.0566(6) Uani d . 1
H H1 0.7200 0.2964 0.7158 0.068 Uiso calc R 1
C C4 0.3019(6) 0.2896(4) 0.4734(2) 0.0764(9) Uani d . 1
H H4 0.1987 0.2879 0.4111 0.092 Uiso calc R 1
C C2 0.6324(5) 0.3647(4) 0.5600(3) 0.0744(8) Uani d . 1
H H2 0.7518 0.4150 0.5559 0.089 Uiso calc R 1
C C7 0.0697(4) 0.0754(3) 0.6775(3) 0.0700(8) Uani d . 1
H H7 -0.0509 0.0271 0.6821 0.084 Uiso calc R 1
C C15 0.7118(6) 0.1852(5) 1.2495(2) 0.0876(10) Uani d . 1
H H15A 0.8345 0.2310 1.2862 0.131 Uiso calc R 1
H H15B 0.6583 0.1252 1.3022 0.131 Uiso calc R 1
H H15C 0.6130 0.2573 1.2211 0.131 Uiso calc R 1

loop_
_atom_site_aniso_label
_atom_site_aniso_U_11
_atom_site_aniso_U_22
_atom_site_aniso_U_33
_atom_site_aniso_U_12
_atom_site_aniso_U_13
_atom_site_aniso_U_23
P1 0.0548(3) 0.0496(3) 0.0435(3) 0.0008(3) 0.0063(2) 0.0053(3)
O4 0.0654(10) 0.0516(10) 0.0481(9) -0.0143(9) 0.0038(8) 0.0064(8)
O1 0.0776(11) 0.0501(10) 0.0404(8) 0.0016(9) -0.0042(8) 0.0022(7)
C10 0.0515(12) 0.0391(11) 0.0427(11) 0.0083(10) 0.0058(9) -0.0028(9)
O2 0.0916(14) 0.0756(15) 0.0620(11) 0.0169(12) 0.0139(11) -0.0032(10)
C12 0.0668(13) 0.0627(14) 0.0480(11) -0.0034(16) 0.0126(10) 0.0094(15)
O3 0.0550(10) 0.0767(13) 0.0565(10) -0.0119(9) 0.0075(8) 0.0091(10)
C13 0.0701(16) 0.0535(13) 0.0426(12) -0.0020(12) -0.0036(11) 0.0070(11)
C9 0.0550(13) 0.0406(12) 0.0447(11) 0.0080(10) 0.0065(9) -0.0004(9)
C11 0.0671(15) 0.0528(15) 0.0606(15) -0.0177(13) -0.0110(12) 0.0090(12)
C6 0.0544(15) 0.0694(19) 0.0767(18) 0.0077(13) -0.0096(13) -0.0150(15)
C5 0.0583(14) 0.0502(13) 0.0493(13) 0.0160(11) -0.0021(11) -0.0035(11)
C8 0.0681(16) 0.0536(14) 0.0681(16) -0.0011(12) 0.0243(13) 0.0041(12)
C3 0.120(3) 0.073(2) 0.0591(17) 0.009(2) 0.0260(18) 0.0181(16)
C14 0.089(2) 0.0648(18) 0.0693(17) 0.0070(16) -0.0107(15) 0.0194(14)
C1 0.0567(14) 0.0530(15) 0.0591(14) -0.0025(12) 0.0074(11) 0.0053(12)
C4 0.100(2) 0.074(2) 0.0480(15) 0.0185(19) -0.0084(15) 0.0022(14)
C2 0.0839(19) 0.0684(19) 0.0753(19) -0.0057(16) 0.0259(16) 0.0130(16)
C7 0.0530(14) 0.0649(18) 0.094(2) -0.0057(12) 0.0194(14) -0.0117(15)
C15 0.118(3) 0.083(2) 0.0556(18) 0.009(2) -0.0008(17) -0.0102(17)

loop_
_atom_type_symbol
_atom_type_description
_atom_type_scat_dispersion_real
_atom_type_scat_dispersion_imag
_atom_type_scat_source
C C 0.0033 0.0016 'International Tables Vol C Tables 4.2.6.8 and 6.1.1.4'
H H 0.0000 0.0000 'International Tables Vol C Tables 4.2.6.8 and 6.1.1.4'
O O 0.0106 0.0060 'International Tables Vol C Tables 4.2.6.8 and 6.1.1.4'
P P 0.1023 0.0942 'International Tables Vol C Tables 4.2.6.8 and 6.1.1.4'

loop_
_geom_angle_atom_site_label_1
_geom_angle_atom_site_label_2
_geom_angle_atom_site_label_3
_geom_angle
_geom_angle_publ_flag
O2 P1 O3 115.16(12) yes
O2 P1 O4 112.06(12) yes
O3 P1 O4 106.03(9) yes
O2 P1 O1 115.50(11) yes
O3 P1 O1 100.43(11) yes
O4 P1 O1 106.52(10) yes
C12 O4 P1 118.67(17) yes
C9 O1 P1 123.20(15) yes
C9 C10 C1 123.2(2) no
C9 C10 C5 118.3(2) no
C1 C10 C5 118.5(2) no
O4 C12 C13 112.09(19) yes
O4 C12 H12A 109.2 no
C13 C12 H12A 109.2 no
O4 C12 H12B 109.2 no
C13 C12 H12B 109.2 no
H12A C12 H12B 107.9 no
C11 O3 P1 117.84(16) yes
C12 C13 C11 108.50(19) no
C12 C13 C15 107.5(2) no
C11 C13 C15 108.7(3) no
C12 C13 C14 111.0(2) no
C11 C13 C14 110.6(2) no
C15 C13 C14 110.3(2) no
C8 C9 O1 120.8(2) no
C8 C9 C10 122.1(2) no
O1 C9 C10 116.9(2) no
O3 C11 C13 110.6(2) yes
O3 C11 H11A 109.5 no
C13 C11 H11A 109.5 no
O3 C11 H11B 109.5 no
C13 C11 H11B 109.5 no
H11A C11 H11B 108.1 no
C7 C6 C5 121.2(2) no
C7 C6 H6 119.4 no
C5 C6 H6 119.4 no
C4 C5 C10 118.3(3) no
C4 C5 C6 123.5(3) no
C10 C5 C6 118.2(2) no
C9 C8 C7 119.4(3) no
C9 C8 H8 120.3 no
C7 C8 H8 120.3 no
C4 C3 C2 119.7(3) no
C4 C3 H3 120.2 no
C2 C3 H3 120.2 no
C13 C14 H14A 109.5 no
C13 C14 H14B 109.5 no
H14A C14 H14B 109.5 no
C13 C14 H14C 109.5 no
H14A C14 H14C 109.5 no
H14B C14 H14C 109.5 no
C2 C1 C10 120.9(2) no
C2 C1 H1 119.5 no
C10 C1 H1 119.5 no
C3 C4 C5 121.9(3) no
C3 C4 H4 119.1 no
C5 C4 H4 119.1 no
C1 C2 C3 120.8(3) no
C1 C2 H2 119.6 no
C3 C2 H2 119.6 no
C6 C7 C8 120.8(3) no
C6 C7 H7 119.6 no
C8 C7 H7 119.6 no
C13 C15 H15A 109.5 no
C13 C15 H15B 109.5 no
H15A C15 H15B 109.5 no
C13 C15 H15C 109.5 no
H15A C15 H15C 109.5 no
H15B C15 H15C 109.5 no

loop_
_geom_bond_atom_site_label_1
_geom_bond_atom_site_label_2
_geom_bond_distance
_geom_bond_publ_flag
P1 O2 1.443(2) yes
P1 O3 1.5619(19) yes
P1 O4 1.5639(17) yes
P1 O1 1.5849(18) yes
O4 C12 1.456(3) yes
O1 C9 1.397(3) yes
C10 C9 1.400(3) no
C10 C1 1.412(3) no
C10 C5 1.417(3) no
C12 C13 1.518(4) no
C12 H12A 0.970 no
C12 H12B 0.970 no
O3 C11 1.459(3) yes
C13 C11 1.520(4) no
C13 C15 1.525(4) no
C13 C14 1.528(4) no
C9 C8 1.360(4) no
C11 H11A 0.970 no
C11 H11B 0.970 no
C6 C7 1.350(4) no
C6 C5 1.418(4) no
C6 H6 0.930 no
C5 C4 1.402(4) no
C8 C7 1.394(4) no
C8 H8 0.930 no
C3 C4 1.353(5) no
C3 C2 1.394(5) no
C3 H3 0.930 no
C14 H14A 0.960 no
C14 H14B 0.960 no
C14 H14C 0.960 no
C1 C2 1.351(4) no
C1 H1 0.930 no
C4 H4 0.930 no
C2 H2 0.930 no
C7 H7 0.930 no
C15 H15A 0.960 no
C15 H15B 0.960 no
C15 H15C 0.960 no

loop_
_geom_hbond_atom_site_label_D
_geom_hbond_atom_site_label_H
_geom_hbond_atom_site_label_A
_geom_hbond_site_symmetry_A
_geom_hbond_distance_DH
_geom_hbond_distance_HA
_geom_hbond_distance_DA
_geom_hbond_angle_DHA
C7 H7 O2 1_455 0.93 2.53 3.307(4) 141.9

loop_
_geom_torsion_atom_site_label_1
_geom_torsion_atom_site_label_2
_geom_torsion_atom_site_label_3
_geom_torsion_atom_site_label_4
_geom_torsion
_geom_torsion_publ_flag
O2 P1 O4 C12 167.81(17) no
O3 P1 O4 C12 41.38(19) no
O1 P1 O4 C12 -64.98(18) no
O2 P1 O1 C9 36.4(2) no
O3 P1 O1 C9 160.93(18) no
O4 P1 O1 C9 -88.73(19) no
P1 O4 C12 C13 -51.5(3) no
O2 P1 O3 C11 -168.51(18) no
O4 P1 O3 C11 -44.0(2) no
O1 P1 O3 C11 66.73(19) no
O4 C12 C13 C11 57.4(3) no
O4 C12 C13 C15 174.8(2) no
O4 C12 C13 C14 -64.4(3) no
P1 O1 C9 C8 72.4(3) no
P1 O1 C9 C10 -112.1(2) no
C1 C10 C9 C8 178.0(3) no
C5 C10 C9 C8 -1.2(3) no
C1 C10 C9 O1 2.6(3) no
C5 C10 C9 O1 -176.7(2) no
P1 O3 C11 C13 56.4(2) no
C12 C13 C11 O3 -59.5(3) no
C15 C13 C11 O3 -176.2(2) no
C14 C13 C11 O3 62.5(3) no
C9 C10 C5 C4 179.2(2) no
C1 C10 C5 C4 -0.1(3) no
C9 C10 C5 C6 -0.2(3) no
C1 C10 C5 C6 -179.5(2) no
C7 C6 C5 C4 -178.4(3) no
C7 C6 C5 C10 1.0(4) no
O1 C9 C8 C7 177.2(2) no
C10 C9 C8 C7 2.0(4) no
C9 C10 C1 C2 -178.4(3) no
C5 C10 C1 C2 0.8(4) no
C2 C3 C4 C5 0.6(5) no
C10 C5 C4 C3 -0.6(4) no
C6 C5 C4 C3 178.7(3) no
C10 C1 C2 C3 -0.8(5) no
C4 C3 C2 C1 0.1(5) no
C5 C6 C7 C8 -0.3(4) no
C9 C8 C7 C6 -1.2(4) no

loop_
_cod_related_entry_id
_cod_related_entry_database
_cod_related_entry_code
1 ChemSpider 21127823
